data_4337925
loop_
_publ_author_name
'Wang, Chih-Min'
'Chang, Tsung-Yuan'
'Chiu, Cheng-Wei'
'Lin, Hsiu-Mei'
'Lii, Kwang-Hwa'

_publ_section_title
;
 New Nanostructured Zinc Phosphite Templated by Cetyltrimethylammonium
 Cations: Synthesis, Crystal Structure, Adsorption, and Photoluminescence
 Properties.
;
_journal_issue 7
_journal_name_full 'Inorganic chemistry'
_journal_page_first 3266
_journal_paper_doi 10.1021/ic500068x
_journal_volume 53
_journal_year 2014
_chemical_formula_sum 'C19 H43 Br N O3 P Zn'
_chemical_formula_weight 509.79
_chemical_name_systematic
; 
 ? 
;
_space_group_IT_number 14
_symmetry_cell_setting monoclinic
_symmetry_space_group_name_Hall '-P 2ybc'
_symmetry_space_group_name_H-M 'P 1 21/c 1'
_atom_sites_solution_hydrogens geom
_atom_sites_solution_primary direct
_atom_sites_solution_secondary difmap
_audit_creation_method SHELXL-97
_cell_angle_alpha 90.00
_cell_angle_beta 90.104(2)
_cell_angle_gamma 90.00
_cell_formula_units_Z 4
_cell_length_a 28.0801(19)
_cell_length_b 9.3144(6)
_cell_length_c 9.3565(6)
_cell_measurement_temperature 296(2)
_cell_volume 2447.2(3)
_computing_cell_refinement 'Bruker XSCANS'
_computing_data_collection 'Bruker XSCANS'
_computing_data_reduction 'Bruker SHELXTL'
_computing_molecular_graphics Diamond
_computing_publication_material 'Bruker SHELXTL'
_computing_structure_refinement 'Bruker SHELXTL'
_computing_structure_solution 'Bruker SHELXTL'
_diffrn_ambient_temperature 296(2)
_diffrn_measured_fraction_theta_full 0.998
_diffrn_measured_fraction_theta_max 0.998
_diffrn_measurement_device_type CCD
_diffrn_measurement_method 'omega scan'
_diffrn_radiation_monochromator graphite
_diffrn_radiation_source 'fine-focus sealed tube'
_diffrn_radiation_type MoK\a
_diffrn_radiation_wavelength 0.71073
_diffrn_reflns_av_R_equivalents 0.1380
_diffrn_reflns_av_sigmaI/netI 0.1205
_diffrn_reflns_limit_h_max 36
_diffrn_reflns_limit_h_min -36
_diffrn_reflns_limit_k_max 12
_diffrn_reflns_limit_k_min -12
_diffrn_reflns_limit_l_max 12
_diffrn_reflns_limit_l_min -12
_diffrn_reflns_number 50659
_diffrn_reflns_theta_full 27.54
_diffrn_reflns_theta_max 27.54
_diffrn_reflns_theta_min 0.73
_exptl_absorpt_coefficient_mu 2.719
_exptl_absorpt_correction_T_max 0.947
_exptl_absorpt_correction_T_min 0.796
_exptl_absorpt_correction_type empirical
_exptl_crystal_colour colorless
_exptl_crystal_density_diffrn 1.384
_exptl_crystal_density_method 'not measured'
_exptl_crystal_description thin-plate
_exptl_crystal_F_000 1072
_exptl_crystal_size_max 0.09
_exptl_crystal_size_mid 0.07
_exptl_crystal_size_min 0.02
_refine_diff_density_max 0.626
_refine_diff_density_min -0.633
_refine_diff_density_rms 0.158
_refine_ls_extinction_method none
_refine_ls_goodness_of_fit_ref 0.836
_refine_ls_hydrogen_treatment mixed
_refine_ls_matrix_type full
_refine_ls_number_parameters 235
_refine_ls_number_reflns 5629
_refine_ls_number_restraints 0
_refine_ls_restrained_S_all 0.836
_refine_ls_R_factor_all 0.1149
_refine_ls_R_factor_gt 0.0416
_refine_ls_shift/su_max 0.001
_refine_ls_shift/su_mean 0.000
_refine_ls_structure_factor_coef Fsqd
_refine_ls_weighting_details 'calc w=1/[\s^2^(Fo^2^)+(0.0569P)^2^+0.0000P] where P=(Fo^2^+2Fc^2^)/3'
_refine_ls_weighting_scheme calc
_refine_ls_wR_factor_gt 0.0919
_refine_ls_wR_factor_ref 0.1257
_reflns_number_gt 2650
_reflns_number_total 5629
_reflns_threshold_expression >2sigma(I)
_cod_data_source_file ic500068x_si_002.cif
_cod_data_source_block ZnPO
_cod_depositor_comments 'Adding full bibliography for 4337925.cif.'
_cod_original_sg_symbol_H-M P_21/c
_cod_database_code 4337925

loop_
_symmetry_equiv_pos_as_xyz
'x, y, z'
'-x, y+1/2, -z+1/2'
'-x, -y, -z'
'x, -y-1/2, z-1/2'

loop_
_atom_site_label
_atom_site_type_symbol
_atom_site_fract_x
_atom_site_fract_y
_atom_site_fract_z
_atom_site_U_iso_or_equiv
_atom_site_adp_type
_atom_site_occupancy
_atom_site_symmetry_multiplicity
_atom_site_calc_flag
_atom_site_refinement_flags
Zn1 Zn 0.44603(2) 0.54588(6) 0.17812(6) 0.03660(18) Uani 1 1 d .
Br1 Br 0.361322(19) 0.50802(6) 0.21147(6) 0.05045(19) Uani 1 1 d .
P1 P 0.49202(4) 0.72769(13) -0.08120(14) 0.0331(3) Uani 1 1 d .
H1 H 0.5278 0.7728 0.0206 0.050 Uiso 1 1 d .
O1 O 0.45487(11) 0.6418(4) -0.0042(3) 0.0516(10) Uani 1 1 d .
O2 O 0.47629(15) 0.3609(4) 0.1744(4) 0.0745(13) Uani 1 1 d .
O3 O 0.47225(13) 0.6524(4) 0.3372(4) 0.0637(11) Uani 1 1 d .
N1 N 0.37330(13) 0.4837(4) -0.2871(4) 0.0358(10) Uani 1 1 d .
C1 C 0.39873(17) 0.3831(5) -0.1890(5) 0.0478(14) Uani 1 1 d .
H1A H 0.4226 0.4347 -0.1364 0.072 Uiso 1 1 calc R
H1B H 0.4136 0.3085 -0.2440 0.072 Uiso 1 1 calc R
H1C H 0.3763 0.3412 -0.1237 0.072 Uiso 1 1 calc R
C2 C 0.35290(18) 0.6039(5) -0.2025(6) 0.0553(15) Uani 1 1 d .
H2A H 0.3779 0.6511 -0.1504 0.083 Uiso 1 1 calc R
H2B H 0.3298 0.5669 -0.1367 0.083 Uiso 1 1 calc R
H2C H 0.3379 0.6713 -0.2658 0.083 Uiso 1 1 calc R
C3 C 0.40914(19) 0.5421(6) -0.3907(6) 0.0648(17) Uani 1 1 d .
H3A H 0.4336 0.5925 -0.3393 0.097 Uiso 1 1 calc R
H3B H 0.3937 0.6068 -0.4558 0.097 Uiso 1 1 calc R
H3C H 0.4231 0.4643 -0.4433 0.097 Uiso 1 1 calc R
C4 C 0.33507(17) 0.4048(5) -0.3708(5) 0.0428(13) Uani 1 1 d .
H4A H 0.3220 0.4704 -0.4411 0.051 Uiso 1 1 calc R
H4B H 0.3501 0.3268 -0.4225 0.051 Uiso 1 1 calc R
C5 C 0.29486(16) 0.3442(5) -0.2859(5) 0.0387(12) Uani 1 1 d .
H5A H 0.2779 0.4213 -0.2385 0.046 Uiso 1 1 calc R
H5B H 0.3072 0.2798 -0.2133 0.046 Uiso 1 1 calc R
C6 C 0.26072(17) 0.2623(5) -0.3851(5) 0.0427(13) Uani 1 1 d .
H6A H 0.2466 0.3297 -0.4519 0.051 Uiso 1 1 calc R
H6B H 0.2789 0.1931 -0.4400 0.051 Uiso 1 1 calc R
C7 C 0.22127(17) 0.1843(5) -0.3069(6) 0.0479(14) Uani 1 1 d .
H7A H 0.2355 0.1230 -0.2347 0.057 Uiso 1 1 calc R
H7B H 0.2048 0.1226 -0.3744 0.057 Uiso 1 1 calc R
C8 C 0.18482(17) 0.2802(5) -0.2351(6) 0.0460(14) Uani 1 1 d .
H8A H 0.1711 0.3438 -0.3063 0.055 Uiso 1 1 calc R
H8B H 0.2009 0.3394 -0.1646 0.055 Uiso 1 1 calc R
C9 C 0.14489(17) 0.1983(5) -0.1622(6) 0.0460(13) Uani 1 1 d .
H9A H 0.1298 0.1364 -0.2323 0.055 Uiso 1 1 calc R
H9B H 0.1587 0.1371 -0.0892 0.055 Uiso 1 1 calc R
C10 C 0.10690(17) 0.2906(5) -0.0936(6) 0.0494(14) Uani 1 1 d .
H10A H 0.1218 0.3522 -0.0230 0.059 Uiso 1 1 calc R
H10B H 0.0929 0.3518 -0.1663 0.059 Uiso 1 1 calc R
C11 C 0.06769(18) 0.2060(5) -0.0224(6) 0.0497(14) Uani 1 1 d .
H11A H 0.0818 0.1448 0.0501 0.060 Uiso 1 1 calc R
H11B H 0.0530 0.1440 -0.0932 0.060 Uiso 1 1 calc R
C12 C 0.02923(18) 0.2957(5) 0.0466(6) 0.0503(14) Uani 1 1 d .
H12A H 0.0152 0.3572 -0.0257 0.060 Uiso 1 1 calc R
H12B H 0.0439 0.3573 0.1178 0.060 Uiso 1 1 calc R
C13 C -0.01008(18) 0.2108(6) 0.1173(6) 0.0529(15) Uani 1 1 d .
H13A H -0.0244 0.1480 0.0465 0.064 Uiso 1 1 calc R
H13B H 0.0039 0.1505 0.1908 0.064 Uiso 1 1 calc R
C14 C -0.04881(17) 0.3007(5) 0.1839(6) 0.0501(14) Uani 1 1 d .
H14A H -0.0625 0.3616 0.1106 0.060 Uiso 1 1 calc R
H14B H -0.0345 0.3628 0.2554 0.060 Uiso 1 1 calc R
C15 C -0.08855(18) 0.2155(5) 0.2537(6) 0.0529(15) Uani 1 1 d .
H15A H -0.1028 0.1534 0.1823 0.064 Uiso 1 1 calc R
H15B H -0.0749 0.1546 0.3271 0.064 Uiso 1 1 calc R
C16 C -0.12727(18) 0.3059(5) 0.3202(6) 0.0531(15) Uani 1 1 d .
H16A H -0.1405 0.3683 0.2472 0.064 Uiso 1 1 calc R
H16B H -0.1131 0.3666 0.3930 0.064 Uiso 1 1 calc R
C17 C -0.16746(18) 0.2205(6) 0.3872(6) 0.0550(15) Uani 1 1 d .
H17A H -0.1542 0.1582 0.4602 0.066 Uiso 1 1 calc R
H17B H -0.1816 0.1598 0.3144 0.066 Uiso 1 1 calc R
C18 C -0.2064(2) 0.3119(6) 0.4540(6) 0.0674(18) Uani 1 1 d .
H18A H -0.2190 0.3759 0.3815 0.081 Uiso 1 1 calc R
H18B H -0.1923 0.3708 0.5283 0.081 Uiso 1 1 calc R
C19 C -0.2474(2) 0.2271(7) 0.5182(7) 0.089(2) Uani 1 1 d .
H19A H -0.2703 0.2923 0.5579 0.134 Uiso 1 1 calc R
H19B H -0.2355 0.1653 0.5922 0.134 Uiso 1 1 calc R
H19C H -0.2622 0.1703 0.4451 0.134 Uiso 1 1 calc R

loop_
_atom_site_aniso_label
_atom_site_aniso_U_11
_atom_site_aniso_U_22
_atom_site_aniso_U_33
_atom_site_aniso_U_23
_atom_site_aniso_U_13
_atom_site_aniso_U_12
Zn1 0.0405(4) 0.0305(3) 0.0388(4) -0.0039(3) 0.0101(3) -0.0038(3)
Br1 0.0426(3) 0.0487(3) 0.0601(4) 0.0016(3) 0.0079(3) -0.0082(3)
P1 0.0341(7) 0.0303(7) 0.0350(8) 0.0023(6) 0.0051(6) 0.0004(6)
O1 0.048(2) 0.066(3) 0.041(2) 0.0101(18) 0.0084(18) -0.0172(18)
O2 0.095(3) 0.044(2) 0.085(3) 0.014(2) 0.052(2) 0.026(2)
O3 0.070(3) 0.070(3) 0.051(2) -0.034(2) 0.010(2) -0.028(2)
N1 0.035(2) 0.037(2) 0.035(2) 0.0004(18) 0.0029(19) -0.0031(18)
C1 0.044(3) 0.044(3) 0.055(4) 0.002(3) -0.007(3) -0.001(3)
C2 0.052(4) 0.037(3) 0.077(4) -0.013(3) -0.001(3) 0.009(3)
C3 0.050(4) 0.096(5) 0.048(4) 0.008(3) 0.010(3) -0.029(3)
C4 0.042(3) 0.051(3) 0.035(3) -0.003(2) 0.001(2) -0.009(3)
C5 0.033(3) 0.040(3) 0.043(3) -0.008(2) 0.006(2) -0.002(2)
C6 0.038(3) 0.047(3) 0.043(3) -0.005(2) 0.002(3) -0.002(2)
C7 0.041(3) 0.047(3) 0.056(4) -0.011(3) 0.005(3) -0.008(3)
C8 0.037(3) 0.045(3) 0.057(4) 0.000(3) 0.001(3) -0.008(2)
C9 0.039(3) 0.043(3) 0.056(4) 0.006(3) 0.003(3) -0.004(2)
C10 0.039(3) 0.055(4) 0.054(4) -0.001(3) 0.008(3) -0.004(3)
C11 0.042(3) 0.057(4) 0.050(4) 0.003(3) 0.002(3) -0.003(3)
C12 0.044(3) 0.049(3) 0.058(4) 0.000(3) 0.006(3) 0.002(3)
C13 0.044(3) 0.058(4) 0.057(4) 0.002(3) 0.013(3) -0.004(3)
C14 0.044(3) 0.049(3) 0.057(4) 0.002(3) 0.010(3) -0.006(3)
C15 0.051(4) 0.048(3) 0.061(4) -0.001(3) 0.012(3) -0.003(3)
C16 0.048(4) 0.053(3) 0.058(4) 0.000(3) 0.013(3) -0.006(3)
C17 0.047(4) 0.060(4) 0.058(4) 0.001(3) 0.013(3) -0.006(3)
C18 0.056(4) 0.078(4) 0.068(4) -0.002(3) 0.021(3) -0.006(3)
C19 0.066(5) 0.109(6) 0.092(6) 0.003(4) 0.027(4) -0.014(4)

loop_
_atom_type_symbol
_atom_type_description
_atom_type_scat_dispersion_real
_atom_type_scat_dispersion_imag
_atom_type_scat_source
C C 0.0033 0.0016 'International Tables Vol C Tables 4.2.6.8 and 6.1.1.4'
H H 0.0000 0.0000 'International Tables Vol C Tables 4.2.6.8 and 6.1.1.4'
N N 0.0061 0.0033 'International Tables Vol C Tables 4.2.6.8 and 6.1.1.4'
O O 0.0106 0.0060 'International Tables Vol C Tables 4.2.6.8 and 6.1.1.4'
P P 0.1023 0.0942 'International Tables Vol C Tables 4.2.6.8 and 6.1.1.4'
Zn Zn 0.2839 1.4301 'International Tables Vol C Tables 4.2.6.8 and 6.1.1.4'
Br Br -0.2901 2.4595 'International Tables Vol C Tables 4.2.6.8 and 6.1.1.4'

loop_
_geom_angle_atom_site_label_1
_geom_angle_atom_site_label_2
_geom_angle_atom_site_label_3
_geom_angle
_geom_angle_site_symmetry_1
_geom_angle_site_symmetry_3
O2 Zn1 O3 107.83(18) . .
O2 Zn1 O1 109.83(15) . .
O3 Zn1 O1 113.02(15) . .
O2 Zn1 Br1 107.81(12) . .
O3 Zn1 Br1 110.36(11) . .
O1 Zn1 Br1 107.87(10) . .
O3 P1 O2 110.0(2) 4_575 3_665
O3 P1 O1 113.2(2) 4_575 .
O2 P1 O1 113.6(2) 3_665 .
O3 P1 H1 112.6 4_575 .
O2 P1 H1 97.5 3_665 .
O1 P1 H1 108.8 . .
P1 O1 Zn1 139.2(2) . .
P1 O2 Zn1 140.3(2) 3_665 .
P1 O3 Zn1 159.7(3) 4_576 .
C2 N1 C1 109.3(4) . .
C2 N1 C3 109.3(4) . .
C1 N1 C3 107.7(4) . .
C2 N1 C4 111.5(4) . .
C1 N1 C4 110.5(4) . .
C3 N1 C4 108.5(4) . .
N1 C1 H1A 109.5 . .
N1 C1 H1B 109.5 . .
H1A C1 H1B 109.5 . .
N1 C1 H1C 109.5 . .
H1A C1 H1C 109.5 . .
H1B C1 H1C 109.5 . .
N1 C2 H2A 109.5 . .
N1 C2 H2B 109.5 . .
H2A C2 H2B 109.5 . .
N1 C2 H2C 109.5 . .
H2A C2 H2C 109.5 . .
H2B C2 H2C 109.5 . .
N1 C3 H3A 109.5 . .
N1 C3 H3B 109.5 . .
H3A C3 H3B 109.5 . .
N1 C3 H3C 109.5 . .
H3A C3 H3C 109.5 . .
H3B C3 H3C 109.5 . .
C5 C4 N1 116.4(4) . .
C5 C4 H4A 108.2 . .
N1 C4 H4A 108.2 . .
C5 C4 H4B 108.2 . .
N1 C4 H4B 108.2 . .
H4A C4 H4B 107.3 . .
C4 C5 C6 109.8(4) . .
C4 C5 H5A 109.7 . .
C6 C5 H5A 109.7 . .
C4 C5 H5B 109.7 . .
C6 C5 H5B 109.7 . .
H5A C5 H5B 108.2 . .
C7 C6 C5 113.8(4) . .
C7 C6 H6A 108.8 . .
C5 C6 H6A 108.8 . .
C7 C6 H6B 108.8 . .
C5 C6 H6B 108.8 . .
H6A C6 H6B 107.7 . .
C6 C7 C8 115.2(4) . .
C6 C7 H7A 108.5 . .
C8 C7 H7A 108.5 . .
C6 C7 H7B 108.5 . .
C8 C7 H7B 108.5 . .
H7A C7 H7B 107.5 . .
C7 C8 C9 113.7(4) . .
C7 C8 H8A 108.8 . .
C9 C8 H8A 108.8 . .
C7 C8 H8B 108.8 . .
C9 C8 H8B 108.8 . .
H8A C8 H8B 107.7 . .
C10 C9 C8 115.3(4) . .
C10 C9 H9A 108.5 . .
C8 C9 H9A 108.5 . .
C10 C9 H9B 108.5 . .
C8 C9 H9B 108.5 . .
H9A C9 H9B 107.5 . .
C11 C10 C9 113.9(4) . .
C11 C10 H10A 108.8 . .
C9 C10 H10A 108.8 . .
C11 C10 H10B 108.8 . .
C9 C10 H10B 108.8 . .
H10A C10 H10B 107.7 . .
C10 C11 C12 115.0(4) . .
C10 C11 H11A 108.5 . .
C12 C11 H11A 108.5 . .
C10 C11 H11B 108.5 . .
C12 C11 H11B 108.5 . .
H11A C11 H11B 107.5 . .
C11 C12 C13 114.9(4) . .
C11 C12 H12A 108.5 . .
C13 C12 H12A 108.5 . .
C11 C12 H12B 108.5 . .
C13 C12 H12B 108.5 . .
H12A C12 H12B 107.5 . .
C14 C13 C12 114.7(4) . .
C14 C13 H13A 108.6 . .
C12 C13 H13A 108.6 . .
C14 C13 H13B 108.6 . .
C12 C13 H13B 108.6 . .
H13A C13 H13B 107.6 . .
C13 C14 C15 114.8(4) . .
C13 C14 H14A 108.6 . .
C15 C14 H14A 108.6 . .
C13 C14 H14B 108.6 . .
C15 C14 H14B 108.6 . .
H14A C14 H14B 107.6 . .
C16 C15 C14 114.6(4) . .
C16 C15 H15A 108.6 . .
C14 C15 H15A 108.6 . .
C16 C15 H15B 108.6 . .
C14 C15 H15B 108.6 . .
H15A C15 H15B 107.6 . .
C15 C16 C17 114.5(4) . .
C15 C16 H16A 108.6 . .
C17 C16 H16A 108.6 . .
C15 C16 H16B 108.6 . .
C17 C16 H16B 108.6 . .
H16A C16 H16B 107.6 . .
C16 C17 C18 114.3(5) . .
C16 C17 H17A 108.7 . .
C18 C17 H17A 108.7 . .
C16 C17 H17B 108.7 . .
C18 C17 H17B 108.7 . .
H17A C17 H17B 107.6 . .
C17 C18 C19 114.6(5) . .
C17 C18 H18A 108.6 . .
C19 C18 H18A 108.6 . .
C17 C18 H18B 108.6 . .
C19 C18 H18B 108.6 . .
H18A C18 H18B 107.6 . .
C18 C19 H19A 109.5 . .
C18 C19 H19B 109.5 . .
H19A C19 H19B 109.5 . .
C18 C19 H19C 109.5 . .
H19A C19 H19C 109.5 . .
H19B C19 H19C 109.5 . .

loop_
_geom_bond_atom_site_label_1
_geom_bond_atom_site_label_2
_geom_bond_distance
_geom_bond_site_symmetry_2
Zn1 O2 1.922(3) .
Zn1 O3 1.933(3) .
Zn1 O1 1.942(3) .
Zn1 Br1 2.4253(8) .
P1 O3 1.462(3) 4_575
P1 O2 1.495(4) 3_665
P1 O1 1.500(3) .
P1 H1 1.4457 .
O2 P1 1.495(4) 3_665
O3 P1 1.462(3) 4_576
N1 C2 1.487(6) .
N1 C1 1.493(5) .
N1 C3 1.500(6) .
N1 C4 1.517(5) .
C1 H1A 0.9600 .
C1 H1B 0.9600 .
C1 H1C 0.9600 .
C2 H2A 0.9600 .
C2 H2B 0.9600 .
C2 H2C 0.9600 .
C3 H3A 0.9600 .
C3 H3B 0.9600 .
C3 H3C 0.9600 .
C4 C5 1.492(6) .
C4 H4A 0.9700 .
C4 H4B 0.9700 .
C5 C6 1.536(6) .
C5 H5A 0.9700 .
C5 H5B 0.9700 .
C6 C7 1.515(6) .
C6 H6A 0.9700 .
C6 H6B 0.9700 .
C7 C8 1.517(6) .
C7 H7A 0.9700 .
C7 H7B 0.9700 .
C8 C9 1.519(6) .
C8 H8A 0.9700 .
C8 H8B 0.9700 .
C9 C10 1.513(6) .
C9 H9A 0.9700 .
C9 H9B 0.9700 .
C10 C11 1.510(6) .
C10 H10A 0.9700 .
C10 H10B 0.9700 .
C11 C12 1.511(7) .
C11 H11A 0.9700 .
C11 H11B 0.9700 .
C12 C13 1.511(6) .
C12 H12A 0.9700 .
C12 H12B 0.9700 .
C13 C14 1.508(6) .
C13 H13A 0.9700 .
C13 H13B 0.9700 .
C14 C15 1.518(6) .
C14 H14A 0.9700 .
C14 H14B 0.9700 .
C15 C16 1.510(7) .
C15 H15A 0.9700 .
C15 H15B 0.9700 .
C16 C17 1.517(6) .
C16 H16A 0.9700 .
C16 H16B 0.9700 .
C17 C18 1.520(7) .
C17 H17A 0.9700 .
C17 H17B 0.9700 .
C18 C19 1.521(7) .
C18 H18A 0.9700 .
C18 H18B 0.9700 .
C19 H19A 0.9600 .
C19 H19B 0.9600 .
C19 H19C 0.9600 .
